data_4322975
loop_
_publ_author_name
'Andrea V. Firth'
'Douglas W. Stephan'

_publ_section_title
;
 Monocyclopentadienyl-Titanium Aryloxide Sulfide Complexes
;
_journal_name_full 'Inorganic Chemistry'
_journal_page_first 4726
_journal_page_last 4731
_journal_paper_doi 10.1021/ic9800839
_journal_volume 37
_journal_year 1998
_chemical_formula_sum 'C22 H32 Cl O Ti'
_chemical_formula_weight 395.85
_space_group_IT_number 2
_symmetry_cell_setting triclinic
_symmetry_Int_Tables_number 2
_symmetry_space_group_name_Hall '-P 1'
_symmetry_space_group_name_H-M 'P -1'
_audit_creation_date 'Tue Oct 14 18:13:42 1997'
_audit_creation_method 'from TEXRAY.INF file'
_cell_angle_alpha 81.995(2)
_cell_angle_beta 69.531(2)
_cell_angle_gamma 71.627(2)
_cell_formula_units_Z 2
_cell_length_a 9.866(1)
_cell_length_b 10.106(1)
_cell_length_c 12.227(2)
_cell_measurement_reflns_used 0
_cell_measurement_temperature 273.2
_cell_measurement_theta_max 0.0
_cell_measurement_theta_min 0.0
_cell_volume 1083.3(2)
_computing_cell_refinement 'MSC/AFC Diffractometer Control'
_computing_data_collection 'MSC/AFC Diffractometer Control'
_computing_data_reduction teXsan
_computing_publication_material teXsan
_computing_structure_refinement teXsan
_computing_structure_solution SHELXS86
_diffrn_ambient_temperature 273.2
_diffrn_measurement_method 'omega scans with profile analysis'
_diffrn_orient_matrix_UB_11 0.00000
_diffrn_orient_matrix_UB_12 0.00000
_diffrn_orient_matrix_UB_13 0.00000
_diffrn_orient_matrix_UB_21 0.00000
_diffrn_orient_matrix_UB_22 0.00000
_diffrn_orient_matrix_UB_23 0.00000
_diffrn_orient_matrix_UB_31 0.00000
_diffrn_orient_matrix_UB_32 0.00000
_diffrn_orient_matrix_UB_33 0.00000
_diffrn_radiation_monochromator graphite
_diffrn_radiation_source 'X-ray tube'
_diffrn_radiation_type MoKalpha
_diffrn_radiation_wavelength 0.7107
_diffrn_reflns_av_R_equivalents 3.71
_diffrn_reflns_limit_h_max 10
_diffrn_reflns_limit_h_min -9
_diffrn_reflns_limit_k_max 11
_diffrn_reflns_limit_k_min -11
_diffrn_reflns_limit_l_max 13
_diffrn_reflns_limit_l_min -13
_diffrn_reflns_number 3990
_diffrn_reflns_theta_max 23.28
_diffrn_standards_decay_% 0.00
_diffrn_standards_interval_count 0
_diffrn_standards_number 0
_exptl_absorpt_coefficient_mu 0.525
_exptl_crystal_density_diffrn 1.213
_exptl_crystal_density_meas 0.000
_exptl_crystal_F_000 422.00
_exptl_crystal_size_max 0.035
_exptl_crystal_size_mid 0.020
_exptl_crystal_size_min 0.022
_refine_diff_density_max -0.25
_refine_diff_density_min 0.32
_refine_ls_extinction_coef 0.00000
_refine_ls_extinction_method none
_refine_ls_goodness_of_fit_obs 0.650
_refine_ls_hydrogen_treatment noref
_refine_ls_matrix_type full
_refine_ls_number_parameters 116
_refine_ls_number_reflns 958
_refine_ls_number_restraints 0
_refine_ls_R_factor_obs 0.0500
_refine_ls_shift/esd_max 0.1480
_refine_ls_structure_factor_coef F
_refine_ls_weighting_scheme sigma
_refine_ls_wR_factor_obs 0.0680
_reflns_number_observed 958
_reflns_number_total 3990
_reflns_observed_criterion 3.00
_cod_data_source_file ic9800839_2.cif
_cod_data_source_block '[Cp*Ti(OC6H4-I-Pr2)Cl]2'
_cod_original_sg_symbol_H-M 'P -1 '
_cod_original_formula_sum 'C22 H32 O Cl Ti'
_cod_database_code 4322975

loop_
_symmetry_equiv_pos_as_xyz
'   +x,   +y,   +z'
'   -x,   -y,   -z'

loop_
_atom_site_aniso_label
_atom_site_aniso_U_11
_atom_site_aniso_U_22
_atom_site_aniso_U_33
_atom_site_aniso_U_12
_atom_site_aniso_U_13
_atom_site_aniso_U_23
Ti(1) 0.043(2) 0.033(1) 0.036(1) -0.009(1) -0.015(1) 0.000(1)
Cl(1) 0.037(2) 0.050(2) 0.038(2) -0.008(2) -0.012(2) 0.002(2)
O(1) 0.037(5) 0.036(5) 0.044(5) -0.009(4) -0.011(4) -0.007(4)

loop_
_atom_site_label
_atom_site_fract_x
_atom_site_fract_y
_atom_site_fract_z
_atom_site_U_iso_or_equiv
_atom_site_thermal_displace_type
_atom_site_calc_flag
_atom_site_calc_attached_atom
Ti(1) 0.4905(2) 0.0484(2) 0.8653(2) 0.0370(7) Uij ? ?
Cl(1) 0.3030(3) 0.0353(3) 1.0546(2) 0.0434(10) Uij ? ?
O(1) 0.5056(7) -0.1074(7) 0.7969(6) 0.039(2) Uij ? ?
C(1) 0.341(1) 0.250(1) 0.7966(9) 0.048(3) Uij ? ?
C(2) 0.386(1) 0.297(1) 0.8769(10) 0.050(3) Uij ? ?
C(3) 0.537(1) 0.271(1) 0.838(1) 0.052(3) Uij ? ?
C(4) 0.596(1) 0.203(1) 0.7305(10) 0.047(3) Uij ? ?
C(5) 0.474(1) 0.191(1) 0.7046(9) 0.042(3) Uij ? ?
C(6) 0.182(2) 0.265(1) 0.804(1) 0.086(4) Uij ? ?
C(7) 0.279(2) 0.375(2) 0.987(1) 0.097(5) Uij ? ?
C(8) 0.635(2) 0.312(2) 0.895(1) 0.100(5) Uij ? ?
C(9) 0.758(2) 0.163(1) 0.653(1) 0.085(4) Uij ? ?
C(10) 0.479(1) 0.133(1) 0.597(1) 0.068(4) Uij ? ?
C(11) 0.510(1) -0.217(1) 0.7425(9) 0.039(3) Uij ? ?
C(12) 0.374(1) -0.239(1) 0.7488(9) 0.047(3) Uij ? ?
C(13) 0.383(1) -0.357(1) 0.693(1) 0.061(4) Uij ? ?
C(14) 0.518(1) -0.445(1) 0.637(1) 0.061(4) Uij ? ?
C(15) 0.650(1) -0.421(1) 0.630(1) 0.063(4) Uij ? ?
C(16) 0.653(1) -0.309(1) 0.6835(9) 0.039(3) Uij ? ?
C(17) 0.223(1) -0.139(1) 0.807(1) 0.059(3) Uij ? ?
C(18) 0.122(2) -0.208(2) 0.908(1) 0.102(5) Uij ? ?
C(19) 0.138(2) -0.070(2) 0.724(1) 0.093(5) Uij ? ?
C(20) 0.798(1) -0.283(1) 0.672(1) 0.061(4) Uij ? ?
C(21) 0.860(2) -0.217(1) 0.556(1) 0.092(4) Uij ? ?
C(22) 0.916(2) -0.412(1) 0.694(1) 0.086(4) Uij ? ?
H(1) 0.1292 0.3628 0.8035 0.1044 Uij ? ?
H(2) 0.1829 0.2250 0.7381 0.1044 Uij ? ?
H(3) 0.1339 0.2220 0.8734 0.1044 Uij ? ?
H(4) 0.2868 0.4674 0.9803 0.1193 Uij ? ?
H(5) 0.1780 0.3791 0.9949 0.1193 Uij ? ?
H(6) 0.3033 0.3280 1.0529 0.1193 Uij ? ?
H(7) 0.6227 0.2690 0.9707 0.1217 Uij ? ?
H(8) 0.7396 0.2788 0.8482 0.1217 Uij ? ?
H(9) 0.6078 0.4094 0.8997 0.1217 Uij ? ?
H(10) 0.7894 0.0659 0.6393 0.1023 Uij ? ?
H(11) 0.7668 0.2143 0.5812 0.1023 Uij ? ?
H(12) 0.8187 0.1823 0.6905 0.1023 Uij ? ?
H(13) 0.3805 0.1356 0.6013 0.0828 Uij ? ?
H(14) 0.5214 0.1849 0.5301 0.0828 Uij ? ?
H(15) 0.5411 0.0376 0.5902 0.0828 Uij ? ?
H(16) 0.2926 -0.3730 0.6956 0.0738 Uij ? ?
H(17) 0.5199 -0.5250 0.6033 0.0726 Uij ? ?
H(18) 0.7424 -0.4838 0.5881 0.0758 Uij ? ?
H(19) 0.2402 -0.0677 0.8391 0.0712 Uij ? ?
H(20) 0.0296 -0.1404 0.9444 0.1214 Uij ? ?
H(21) 0.1017 -0.2798 0.8794 0.1214 Uij ? ?
H(22) 0.1721 -0.2471 0.9641 0.1214 Uij ? ?
H(23) 0.1964 -0.0202 0.6640 0.1085 Uij ? ?
H(24) 0.1185 -0.1379 0.6904 0.1085 Uij ? ?
H(25) 0.0445 -0.0057 0.7649 0.1085 Uij ? ?
H(26) 0.7772 -0.2179 0.7292 0.0746 Uij ? ?
H(27) 0.9493 -0.1959 0.5511 0.1107 Uij ? ?
H(28) 0.8824 -0.2782 0.4955 0.1107 Uij ? ?
H(29) 0.7869 -0.1322 0.5451 0.1107 Uij ? ?
H(30) 0.8768 -0.4498 0.7694 0.1058 Uij ? ?
H(31) 0.9401 -0.4790 0.6371 0.1058 Uij ? ?
H(32) 1.0042 -0.3885 0.6873 0.1058 Uij ? ?

loop_
_atom_type_symbol
_atom_type_oxidation_number
_atom_type_number_in_cell
_atom_type_scat_dispersion_real
_atom_type_scat_dispersion_imag
_atom_type_scat_source
Ti 0 2 0.278 0.446 'International Tables'
C 0 44 0.003 0.002 'International Tables'
O 0 2 0.011 0.006 'International Tables'
H 0 64 0.000 0.000 'International Tables'
Cl 0 2 0.148 0.159 'International Tables'

loop_
_geom_angle_atom_site_label_1
_geom_angle_atom_site_label_2
_geom_angle_atom_site_label_3
_geom_angle
_geom_angle_site_symmetry_1
_geom_angle_site_symmetry_2
_geom_angle_site_symmetry_3
_geom_angle_publ_flag
Cl(1) Ti(1) Cl(1) 92.5(1) ? ? ? yes
Cl(1) Ti(1) O(1) 102.0(2) ? ? ? yes
Cl(1) Ti(1) C(1) 95.9(3) ? ? ? yes
Cl(1) Ti(1) C(2) 86.5(3) ? ? ? yes
Cl(1) Ti(1) C(3) 109.5(3) ? ? ? yes
Cl(1) Ti(1) C(4) 142.6(3) ? ? ? yes
Cl(1) Ti(1) C(5) 130.8(3) ? ? ? yes
Cl(1) Ti(1) O(1) 101.6(2) ? ? ? yes
Cl(1) Ti(1) C(1) 143.2(3) ? ? ? yes
Cl(1) Ti(1) C(2) 111.2(3) ? ? ? yes
Cl(1) Ti(1) C(3) 87.1(3) ? ? ? yes
Cl(1) Ti(1) C(4) 95.1(3) ? ? ? yes
Cl(1) Ti(1) C(5) 129.5(3) ? ? ? yes
O(1) Ti(1) C(1) 111.4(3) ? ? ? yes
O(1) Ti(1) C(2) 145.7(4) ? ? ? yes
O(1) Ti(1) C(3) 146.9(4) ? ? ? yes
O(1) Ti(1) C(4) 112.1(3) ? ? ? yes
O(1) Ti(1) C(5) 94.0(3) ? ? ? yes
C(1) Ti(1) C(2) 34.3(3) ? ? ? yes
C(1) Ti(1) C(3) 56.4(4) ? ? ? yes
C(1) Ti(1) C(4) 58.2(4) ? ? ? yes
C(1) Ti(1) C(5) 35.5(3) ? ? ? yes
C(2) Ti(1) C(3) 32.5(3) ? ? ? yes
C(2) Ti(1) C(4) 56.7(4) ? ? ? yes
C(2) Ti(1) C(5) 57.6(4) ? ? ? yes
C(3) Ti(1) C(4) 34.9(3) ? ? ? yes
C(3) Ti(1) C(5) 57.7(4) ? ? ? yes
C(4) Ti(1) C(5) 35.3(3) ? ? ? yes
Ti(1) Cl(1) Ti(1) 87.5(1) ? ? ? yes
Ti(1) O(1) C(11) 176.0(7) ? ? ? yes
Ti(1) C(1) C(2) 74.9(7) ? ? ? yes
Ti(1) C(1) C(5) 70.0(6) ? ? ? yes
Ti(1) C(1) C(6) 122.7(8) ? ? ? yes
C(2) C(1) C(5) 106.8(10) ? ? ? yes
C(2) C(1) C(6) 126(1) ? ? ? yes
C(5) C(1) C(6) 126(1) ? ? ? yes
Ti(1) C(2) C(1) 70.8(6) ? ? ? yes
Ti(1) C(2) C(3) 73.4(7) ? ? ? yes
Ti(1) C(2) C(7) 125.4(9) ? ? ? yes
C(1) C(2) C(3) 109(1) ? ? ? yes
C(1) C(2) C(7) 124(1) ? ? ? yes
C(3) C(2) C(7) 125(1) ? ? ? yes
Ti(1) C(3) C(2) 74.1(7) ? ? ? yes
Ti(1) C(3) C(4) 69.6(6) ? ? ? yes
Ti(1) C(3) C(8) 124.3(8) ? ? ? yes
C(2) C(3) C(4) 108(1) ? ? ? yes
C(2) C(3) C(8) 127(1) ? ? ? yes
C(4) C(3) C(8) 123(1) ? ? ? yes
Ti(1) C(4) C(3) 75.6(7) ? ? ? yes
Ti(1) C(4) C(5) 71.4(6) ? ? ? yes
Ti(1) C(4) C(9) 122.3(8) ? ? ? yes
C(3) C(4) C(5) 107(1) ? ? ? yes
C(3) C(4) C(9) 126(1) ? ? ? yes
C(5) C(4) C(9) 125(1) ? ? ? yes
Ti(1) C(5) C(1) 74.6(6) ? ? ? yes
Ti(1) C(5) C(4) 73.3(6) ? ? ? yes
Ti(1) C(5) C(10) 120.3(7) ? ? ? yes
C(1) C(5) C(4) 107.6(10) ? ? ? yes
C(1) C(5) C(10) 125.6(10) ? ? ? yes
C(4) C(5) C(10) 126(1) ? ? ? yes
O(1) C(11) C(12) 119(1) ? ? ? yes
O(1) C(11) C(16) 118.7(10) ? ? ? yes
C(12) C(11) C(16) 121(1) ? ? ? yes
C(11) C(12) C(13) 117(1) ? ? ? yes
C(11) C(12) C(17) 121(1) ? ? ? yes
C(13) C(12) C(17) 120(1) ? ? ? yes
C(12) C(13) C(14) 121(1) ? ? ? yes
C(13) C(14) C(15) 120(1) ? ? ? yes
C(14) C(15) C(16) 122(1) ? ? ? yes
C(11) C(16) C(15) 115(1) ? ? ? yes
C(11) C(16) C(20) 122(1) ? ? ? yes
C(15) C(16) C(20) 121(1) ? ? ? yes
C(12) C(17) C(18) 112(1) ? ? ? yes
C(12) C(17) C(19) 112(1) ? ? ? yes
C(18) C(17) C(19) 108(1) ? ? ? yes
C(16) C(20) C(21) 111(1) ? ? ? yes
C(16) C(20) C(22) 113(1) ? ? ? yes
C(21) C(20) C(22) 110(1) ? ? ? yes

loop_
_geom_bond_atom_site_label_1
_geom_bond_atom_site_label_2
_geom_bond_distance
_geom_bond_site_symmetry_1
_geom_bond_site_symmetry_2
_geom_bond_publ_flag
Ti(1) Cl(1) 2.423(3) ? ? yes
Ti(1) Cl(1) 2.430(3) ? ? yes
Ti(1) O(1) 1.825(6) ? ? yes
Ti(1) C(1) 2.35(1) ? ? yes
Ti(1) C(2) 2.40(1) ? ? yes
Ti(1) C(3) 2.39(1) ? ? yes
Ti(1) C(4) 2.32(1) ? ? yes
Ti(1) C(5) 2.29(1) ? ? yes
O(1) C(11) 1.35(1) ? ? yes
C(1) C(2) 1.40(1) ? ? yes
C(1) C(5) 1.42(1) ? ? yes
C(1) C(6) 1.50(2) ? ? yes
C(2) C(3) 1.34(1) ? ? yes
C(2) C(7) 1.52(2) ? ? yes
C(3) C(4) 1.41(1) ? ? yes
C(3) C(8) 1.54(2) ? ? yes
C(4) C(5) 1.40(1) ? ? yes
C(4) C(9) 1.50(2) ? ? yes
C(5) C(10) 1.50(1) ? ? yes
C(11) C(12) 1.41(1) ? ? yes
C(11) C(16) 1.42(1) ? ? yes
C(12) C(13) 1.41(1) ? ? yes
C(12) C(17) 1.51(1) ? ? yes
C(13) C(14) 1.35(1) ? ? yes
C(14) C(15) 1.37(1) ? ? yes
C(15) C(16) 1.40(1) ? ? yes
C(16) C(20) 1.49(2) ? ? yes
C(17) C(18) 1.53(2) ? ? yes
C(17) C(19) 1.50(2) ? ? yes
C(20) C(21) 1.49(2) ? ? yes
C(20) C(22) 1.52(2) ? ? yes
